data_4132123
loop_
_publ_author_name
'Hernandez, Lucas W.'
'Kl\"ockner, Ulrich'
'Pospech, Jola'
'Hauss, Lilian'
'Sarlah, David'

_publ_section_title
;
 Nickel-Catalyzed Dearomative trans-1,2-Carboamination.
;
_journal_issue 13
_journal_name_full 'Journal of the American Chemical Society'
_journal_page_first 4503
_journal_page_last 4507
_journal_paper_doi 10.1021/jacs.8b01726
_journal_volume 140
_journal_year 2018
_chemical_formula_moiety 'C18 H23 N3 O2 Si'
_chemical_formula_sum 'C18 H23 N3 O2 Si'
_chemical_formula_weight 341.48
_space_group_crystal_system monoclinic
_space_group_IT_number 14
_space_group_name_Hall '-P 2ybc'
_space_group_name_H-M_alt 'P 1 21/c 1'
_atom_sites_solution_hydrogens mixed
_atom_sites_solution_primary dual
_audit_creation_date 2018-02-05
_audit_creation_method
;
Olex2 1.2
(compiled 2017.03.28 svn.r3405 for OlexSys, GUI svn.r5335)
;
_cell_angle_alpha 90
_cell_angle_beta 93.021(8)
_cell_angle_gamma 90
_cell_formula_units_Z 4
_cell_length_a 11.5544(18)
_cell_length_b 6.1514(9)
_cell_length_c 25.784(4)
_cell_measurement_reflns_used 7766
_cell_measurement_temperature 100
_cell_measurement_theta_max 27.91
_cell_measurement_theta_min 2.31
_cell_volume 1830.1(5)
_computing_cell_refinement 'SAINT v8.34A (Bruker, 2013)'
_computing_data_reduction 'SAINT v8.34A (Bruker, 2013)'
_computing_molecular_graphics 'Olex2 (Dolomanov et al., 2009)'
_computing_publication_material 'Olex2 (Dolomanov et al., 2009)'
_computing_structure_refinement 'XL (Sheldrick, 2008)'
_computing_structure_solution 'XT (Sheldrick, 2015)'
_diffrn_ambient_temperature 100.15
_diffrn_detector 'Bruker APEXII CCD area detector'
_diffrn_detector_type 'CCD area detector'
_diffrn_measured_fraction_theta_full 0.999
_diffrn_measured_fraction_theta_max 0.985
_diffrn_measurement_device 'kappa diffractometer'
_diffrn_measurement_device_type 'Bruker APEX-II CCD'
_diffrn_measurement_method '\f and \w scans'
_diffrn_radiation_monochromator graphite
_diffrn_radiation_probe x-ray
_diffrn_radiation_type MoK\a
_diffrn_radiation_wavelength 0.71073
_diffrn_reflns_av_R_equivalents 0.0692
_diffrn_reflns_av_unetI/netI 0.0373
_diffrn_reflns_Laue_measured_fraction_full 0.999
_diffrn_reflns_Laue_measured_fraction_max 0.985
_diffrn_reflns_limit_h_max 14
_diffrn_reflns_limit_h_min -15
_diffrn_reflns_limit_k_max 8
_diffrn_reflns_limit_k_min -8
_diffrn_reflns_limit_l_max 34
_diffrn_reflns_limit_l_min -34
_diffrn_reflns_number 48329
_diffrn_reflns_point_group_measured_fraction_full 0.999
_diffrn_reflns_point_group_measured_fraction_max 0.985
_diffrn_reflns_theta_full 25.242
_diffrn_reflns_theta_max 28.438
_diffrn_reflns_theta_min 3.165
_diffrn_source 'fine-focus sealed X-ray tube'
_diffrn_source_target Mo
_diffrn_source_type 'Siemens fine-focus sealed tube'
_diffrn_standards_number 0
_exptl_absorpt_coefficient_mu 0.143
_exptl_absorpt_correction_T_max 0.7457
_exptl_absorpt_correction_T_min 0.6914
_exptl_absorpt_correction_type multi-scan
_exptl_absorpt_process_details
'SADABS-2014/4 (Bruker,2014/4) was used for absorption correction. wR2(int) was 0.0685 before and 0.0611 after correction. The Ratio of minimum to maximum transmission is 0.9272. The \l/2 correction factor is 0.00150.'
_exptl_crystal_colour colourless
_exptl_crystal_colour_primary colourless
_exptl_crystal_density_diffrn 1.239
_exptl_crystal_description prism
_exptl_crystal_F_000 728
_exptl_crystal_recrystallization_method
'Single crystal was obtained by a slow vapor diffusion using diethyl ether and hexane.'
_exptl_crystal_size_max 0.306
_exptl_crystal_size_mid 0.141
_exptl_crystal_size_min 0.064
_refine_diff_density_max 0.308
_refine_diff_density_min -0.244
_refine_diff_density_rms 0.053
_refine_ls_extinction_method none
_refine_ls_goodness_of_fit_ref 1.040
_refine_ls_hydrogen_treatment mixed
_refine_ls_matrix_type full
_refine_ls_number_parameters 238
_refine_ls_number_reflns 4553
_refine_ls_number_restraints 0
_refine_ls_restrained_S_all 1.040
_refine_ls_R_factor_all 0.0616
_refine_ls_R_factor_gt 0.0402
_refine_ls_shift/su_max 0.001
_refine_ls_shift/su_mean 0.000
_refine_ls_structure_factor_coef Fsqd
_refine_ls_weighting_details 'w=1/[\s^2^(Fo^2^)+(0.0370P)^2^+1.0150P] where P=(Fo^2^+2Fc^2^)/3'
_refine_ls_weighting_scheme calc
_refine_ls_wR_factor_gt 0.0883
_refine_ls_wR_factor_ref 0.0979
_reflns_Friedel_coverage 0.000
_reflns_number_gt 3513
_reflns_number_total 4553
_reflns_threshold_expression 'I > 2\s(I)'
_cod_data_source_file ja8b01726_si_003.cif
_cod_data_source_block dm77j_0m
_cod_original_cell_volume 1830.0(5)
_cod_database_code 4132123
_shelx_shelxl_version_number 2014/7
_shelx_space_group_comment
;
The symmetry employed for this shelxl refinement is uniquely defined
by the following loop, which should always be used as a source of
symmetry information in preference to the above space-group names.
They are only intended as comments.
;
_shelx_estimated_absorpt_t_max 0.991
_shelx_estimated_absorpt_t_min 0.957
_olex2_refinement_description
;
1. Fixed Uiso
 At 1.5 times of:
  All C(H,H) groups, All C(H,H,H) groups
2.a Ternary CH refined with riding coordinates:
 C3(H3), C8(H8)
2.b Aromatic/amide H refined with riding coordinates:
 C5(H5), C6(H6), C7(H7), C10(H10), C11(H11), C12(H12), C13(H13), C14(H14)
2.c Idealised Me refined as rotating group:
 C15(H15A,H15B,H15C), C16(H16A,H16B,H16C), C17(H17A,H17B,H17C), C18(H18A,H18B,
 H18C)
;
_olex2_exptl_crystal_mounting_method 'the crystal was mounted on a loop with spindle axis of -3 2 -3.'
_olex2_submission_original_sample_id lwh-4-1105-4
_olex2_submission_special_instructions 'No special instructions were received'

loop_
_space_group_symop_operation_xyz
'x, y, z'
'-x, y+1/2, -z+1/2'
'-x, -y, -z'
'x, -y-1/2, z-1/2'

loop_
_atom_site_label
_atom_site_type_symbol
_atom_site_fract_x
_atom_site_fract_y
_atom_site_fract_z
_atom_site_U_iso_or_equiv
_atom_site_adp_type
_atom_site_occupancy
_atom_site_site_symmetry_order
_atom_site_calc_flag
_atom_site_refinement_flags_posn
Si1 Si 0.57137(4) 0.39441(7) 0.60795(2) 0.01656(11) Uani 1 1 d .
O1 O 0.29572(9) 0.91154(16) 0.58867(4) 0.0186(2) Uani 1 1 d .
O2 O 0.13392(10) 0.35536(18) 0.48752(4) 0.0242(3) Uani 1 1 d .
N1 N 0.30759(11) 0.5314(2) 0.59346(5) 0.0144(3) Uani 1 1 d .
N2 N 0.24555(11) 0.3627(2) 0.56591(5) 0.0161(3) Uani 1 1 d .
H2 H 0.2719(15) 0.226(3) 0.5680(7) 0.023(5) Uiso 1 1 d .
N3 N 0.19968(10) 0.6762(2) 0.52890(5) 0.0155(3) Uani 1 1 d .
C1 C 0.26939(12) 0.7277(2) 0.57259(6) 0.0140(3) Uani 1 1 d .
C2 C 0.18682(13) 0.4510(2) 0.52327(6) 0.0161(3) Uani 1 1 d .
C3 C 0.34122(13) 0.5000(2) 0.64926(5) 0.0151(3) Uani 1 1 d .
H3 H 0.3594 0.6474 0.6639 0.012(4) Uiso 1 1 calc R
C4 C 0.45319(13) 0.3653(2) 0.65608(6) 0.0159(3) Uani 1 1 d .
C5 C 0.47120(14) 0.2571(3) 0.70181(6) 0.0202(3) Uani 1 1 d .
H5 H 0.5410 0.1771 0.7077 0.025(5) Uiso 1 1 calc R
C6 C 0.38652(15) 0.2595(3) 0.74268(6) 0.0237(4) Uani 1 1 d .
H6 H 0.4087 0.2061 0.7763 0.024(5) Uiso 1 1 calc R
C7 C 0.27858(14) 0.3358(3) 0.73312(6) 0.0216(3) Uani 1 1 d .
H7 H 0.2272 0.3432 0.7606 0.027(5) Uiso 1 1 calc R
C8 C 0.23708(13) 0.4105(2) 0.67909(6) 0.0176(3) Uani 1 1 d .
H8 H 0.2059 0.2804 0.6597 0.018(4) Uiso 1 1 calc R
C9 C 0.14060(13) 0.5814(3) 0.67881(6) 0.0182(3) Uani 1 1 d .
C10 C 0.04588(14) 0.5716(3) 0.64244(6) 0.0249(4) Uani 1 1 d .
H10 H 0.0382 0.4512 0.6194 0.041(6) Uiso 1 1 calc R
C11 C -0.03746(15) 0.7376(3) 0.63968(7) 0.0307(4) Uani 1 1 d .
H11 H -0.1000 0.7309 0.6143 0.042(6) Uiso 1 1 calc R
C12 C -0.02863(15) 0.9122(3) 0.67411(7) 0.0293(4) Uani 1 1 d .
H12 H -0.0853 1.0242 0.6723 0.039(6) Uiso 1 1 calc R
C13 C 0.06401(14) 0.9225(3) 0.71138(7) 0.0262(4) Uani 1 1 d .
H13 H 0.0696 1.0398 0.7353 0.032(5) Uiso 1 1 calc R
C14 C 0.14823(14) 0.7589(3) 0.71306(6) 0.0217(3) Uani 1 1 d .
H14 H 0.2118 0.7681 0.7379 0.028(5) Uiso 1 1 calc R
C15 C 0.13943(15) 0.8378(3) 0.49571(7) 0.0241(4) Uani 1 1 d .
H15A H 0.0973 0.9388 0.5173 0.036 Uiso 1 1 calc GR
H15B H 0.0846 0.7643 0.4713 0.036 Uiso 1 1 calc GR
H15C H 0.1961 0.9186 0.4763 0.048(6) Uiso 1 1 calc GR
C16 C 0.53082(14) 0.2589(3) 0.54425(6) 0.0210(3) Uani 1 1 d .
H16A H 0.5055 0.1096 0.5506 0.031 Uiso 1 1 calc GR
H16B H 0.5982 0.2566 0.5227 0.031 Uiso 1 1 calc GR
H16C H 0.4676 0.3398 0.5263 0.034(5) Uiso 1 1 calc GR
C17 C 0.70929(14) 0.2740(3) 0.63746(7) 0.0255(4) Uani 1 1 d .
H17A H 0.7310 0.3495 0.6700 0.038 Uiso 1 1 calc GR
H17B H 0.7713 0.2906 0.6132 0.038 Uiso 1 1 calc GR
H17C H 0.6974 0.1193 0.6445 0.049(7) Uiso 1 1 calc GR
C18 C 0.59759(15) 0.6932(3) 0.59774(7) 0.0246(4) Uani 1 1 d .
H18A H 0.5248 0.7637 0.5859 0.037 Uiso 1 1 calc GR
H18B H 0.6551 0.7123 0.5715 0.037 Uiso 1 1 calc GR
H18C H 0.6265 0.7591 0.6305 0.037 Uiso 1 1 calc GR

loop_
_atom_site_aniso_label
_atom_site_aniso_U_11
_atom_site_aniso_U_22
_atom_site_aniso_U_33
_atom_site_aniso_U_23
_atom_site_aniso_U_13
_atom_site_aniso_U_12
Si1 0.0158(2) 0.0160(2) 0.0178(2) 0.00139(16) -0.00049(16) 0.00090(16)
O1 0.0202(6) 0.0114(5) 0.0239(6) 0.0010(4) -0.0011(4) -0.0001(4)
O2 0.0285(6) 0.0187(6) 0.0242(6) -0.0021(5) -0.0097(5) 0.0007(5)
N1 0.0174(6) 0.0108(6) 0.0148(6) 0.0004(5) -0.0024(5) -0.0006(5)
N2 0.0208(7) 0.0096(6) 0.0176(6) -0.0011(5) -0.0029(5) 0.0013(5)
N3 0.0141(6) 0.0123(6) 0.0197(6) 0.0026(5) -0.0021(5) 0.0025(5)
C1 0.0110(7) 0.0135(7) 0.0177(7) 0.0018(6) 0.0026(5) 0.0021(5)
C2 0.0150(7) 0.0148(7) 0.0184(7) 0.0012(6) 0.0010(6) 0.0016(6)
C3 0.0183(7) 0.0138(7) 0.0130(7) 0.0007(5) -0.0007(6) -0.0004(6)
C4 0.0164(7) 0.0140(7) 0.0169(7) -0.0001(6) -0.0027(6) -0.0005(6)
C5 0.0202(8) 0.0188(7) 0.0211(8) 0.0022(6) -0.0024(6) 0.0023(6)
C6 0.0313(9) 0.0231(8) 0.0163(8) 0.0048(6) -0.0013(7) -0.0011(7)
C7 0.0278(9) 0.0210(8) 0.0165(7) 0.0020(6) 0.0043(6) -0.0030(7)
C8 0.0181(8) 0.0182(7) 0.0165(7) 0.0002(6) 0.0005(6) -0.0029(6)
C9 0.0142(7) 0.0242(8) 0.0163(7) 0.0022(6) 0.0031(6) -0.0025(6)
C10 0.0177(8) 0.0369(10) 0.0203(8) -0.0056(7) 0.0015(6) -0.0035(7)
C11 0.0146(8) 0.0511(12) 0.0260(9) 0.0011(8) -0.0018(7) 0.0018(8)
C12 0.0182(8) 0.0366(10) 0.0337(10) 0.0061(8) 0.0067(7) 0.0066(7)
C13 0.0222(9) 0.0251(9) 0.0318(9) -0.0019(7) 0.0059(7) -0.0011(7)
C14 0.0180(8) 0.0251(8) 0.0219(8) -0.0016(7) 0.0002(6) -0.0016(6)
C15 0.0221(8) 0.0185(8) 0.0306(9) 0.0048(7) -0.0093(7) 0.0050(6)
C16 0.0226(8) 0.0200(8) 0.0203(8) 0.0012(6) 0.0014(6) 0.0026(6)
C17 0.0193(8) 0.0285(9) 0.0283(9) 0.0028(7) -0.0024(7) 0.0016(7)
C18 0.0264(9) 0.0210(8) 0.0264(8) 0.0025(7) 0.0014(7) -0.0040(7)

loop_
_atom_type_symbol
_atom_type_description
_atom_type_scat_dispersion_real
_atom_type_scat_dispersion_imag
_atom_type_scat_source
C C 0.0033 0.0016 'International Tables Vol C Tables 4.2.6.8 and 6.1.1.4'
H H 0.0000 0.0000 'International Tables Vol C Tables 4.2.6.8 and 6.1.1.4'
N N 0.0061 0.0033 'International Tables Vol C Tables 4.2.6.8 and 6.1.1.4'
O O 0.0106 0.0060 'International Tables Vol C Tables 4.2.6.8 and 6.1.1.4'
Si Si 0.0817 0.0704 'International Tables Vol C Tables 4.2.6.8 and 6.1.1.4'

loop_
_geom_angle_atom_site_label_1
_geom_angle_atom_site_label_2
_geom_angle_atom_site_label_3
_geom_angle
C16 Si1 C4 111.97(7)
C16 Si1 C17 110.22(8)
C16 Si1 C18 110.21(8)
C17 Si1 C4 108.73(7)
C17 Si1 C18 107.55(8)
C18 Si1 C4 108.03(7)
N2 N1 C3 119.11(11)
C1 N1 N2 107.40(11)
C1 N1 C3 123.53(12)
N1 N2 H2 119.5(12)
C2 N2 N1 108.92(12)
C2 N2 H2 124.9(12)
C1 N3 C2 111.36(12)
C1 N3 C15 123.91(13)
C2 N3 C15 124.53(13)
O1 C1 N1 126.83(14)
O1 C1 N3 127.09(13)
N1 C1 N3 106.03(12)
O2 C2 N2 128.05(14)
O2 C2 N3 126.69(14)
N2 C2 N3 105.26(12)
N1 C3 H3 106.6
N1 C3 C4 110.90(11)
N1 C3 C8 110.75(12)
C4 C3 H3 106.6
C4 C3 C8 114.75(12)
C8 C3 H3 106.6
C3 C4 Si1 120.20(10)
C5 C4 Si1 121.98(12)
C5 C4 C3 116.85(13)
C4 C5 H5 118.7
C4 C5 C6 122.51(15)
C6 C5 H5 118.7
C5 C6 H6 119.4
C7 C6 C5 121.11(14)
C7 C6 H6 119.4
C6 C7 H7 119.4
C6 C7 C8 121.25(14)
C8 C7 H7 119.4
C3 C8 H8 107.7
C7 C8 C3 110.11(12)
C7 C8 H8 107.7
C7 C8 C9 113.96(13)
C9 C8 C3 109.57(12)
C9 C8 H8 107.7
C10 C9 C8 121.00(14)
C14 C9 C8 120.60(14)
C14 C9 C10 118.30(15)
C9 C10 H10 119.6
C11 C10 C9 120.76(16)
C11 C10 H10 119.6
C10 C11 H11 119.9
C12 C11 C10 120.11(16)
C12 C11 H11 119.9
C11 C12 H12 120.0
C11 C12 C13 119.92(16)
C13 C12 H12 120.0
C12 C13 H13 120.2
C14 C13 C12 119.58(16)
C14 C13 H13 120.2
C9 C14 H14 119.4
C13 C14 C9 121.29(15)
C13 C14 H14 119.4
N3 C15 H15A 109.5
N3 C15 H15B 109.5
N3 C15 H15C 109.5
H15A C15 H15B 109.5
H15A C15 H15C 109.5
H15B C15 H15C 109.5
Si1 C16 H16A 109.5
Si1 C16 H16B 109.5
Si1 C16 H16C 109.5
H16A C16 H16B 109.5
H16A C16 H16C 109.5
H16B C16 H16C 109.5
Si1 C17 H17A 109.5
Si1 C17 H17B 109.5
Si1 C17 H17C 109.5
H17A C17 H17B 109.5
H17A C17 H17C 109.5
H17B C17 H17C 109.5
Si1 C18 H18A 109.5
Si1 C18 H18B 109.5
Si1 C18 H18C 109.5
H18A C18 H18B 109.5
H18A C18 H18C 109.5
H18B C18 H18C 109.5

loop_
_geom_bond_atom_site_label_1
_geom_bond_atom_site_label_2
_geom_bond_distance
Si1 C4 1.9013(16)
Si1 C16 1.8791(16)
Si1 C17 1.8812(17)
Si1 C18 1.8836(17)
O1 C1 1.2371(18)
O2 C2 1.2289(19)
N1 N2 1.4290(17)
N1 C1 1.3844(19)
N1 C3 1.4832(18)
N2 H2 0.893(19)
N2 C2 1.3733(19)
N3 C1 1.3866(19)
N3 C2 1.3999(19)
N3 C15 1.4637(19)
C3 H3 1.0000
C3 C4 1.539(2)
C3 C8 1.562(2)
C4 C5 1.360(2)
C5 H5 0.9500
C5 C6 1.475(2)
C6 H6 0.9500
C6 C7 1.343(2)
C7 H7 0.9500
C7 C8 1.520(2)
C8 H8 1.0000
C8 C9 1.532(2)
C9 C10 1.404(2)
C9 C14 1.404(2)
C10 H10 0.9500
C10 C11 1.403(3)
C11 H11 0.9500
C11 C12 1.394(3)
C12 H12 0.9500
C12 C13 1.402(3)
C13 H13 0.9500
C13 C14 1.399(2)
C14 H14 0.9500
C15 H15A 0.9800
C15 H15B 0.9800
C15 H15C 0.9800
C16 H16A 0.9800
C16 H16B 0.9800
C16 H16C 0.9800
C17 H17A 0.9800
C17 H17B 0.9800
C17 H17C 0.9800
C18 H18A 0.9800
C18 H18B 0.9800
C18 H18C 0.9800

loop_
_geom_torsion_atom_site_label_1
_geom_torsion_atom_site_label_2
_geom_torsion_atom_site_label_3
_geom_torsion_atom_site_label_4
_geom_torsion
Si1 C4 C5 C6 171.11(12)
N1 N2 C2 O2 171.85(15)
N1 N2 C2 N3 -8.15(15)
N1 C3 C4 Si1 34.62(16)
N1 C3 C4 C5 -156.41(13)
N1 C3 C8 C7 168.46(12)
N1 C3 C8 C9 -65.45(15)
N2 N1 C1 O1 173.89(14)
N2 N1 C1 N3 -8.53(14)
N2 N1 C3 C4 82.16(15)
N2 N1 C3 C8 -46.44(17)
C1 N1 N2 C2 10.68(15)
C1 N1 C3 C4 -136.62(14)
C1 N1 C3 C8 94.78(16)
C1 N3 C2 O2 -177.14(14)
C1 N3 C2 N2 2.85(16)
C2 N3 C1 O1 -178.74(14)
C2 N3 C1 N1 3.69(16)
C3 N1 N2 C2 157.51(12)
C3 N1 C1 O1 28.9(2)
C3 N1 C1 N3 -153.54(12)
C3 C4 C5 C6 2.4(2)
C3 C8 C9 C10 97.63(17)
C3 C8 C9 C14 -78.65(17)
C4 C3 C8 C7 41.97(17)
C4 C3 C8 C9 168.06(12)
C4 C5 C6 C7 12.2(3)
C5 C6 C7 C8 3.6(2)
C6 C7 C8 C3 -29.8(2)
C6 C7 C8 C9 -153.38(15)
C7 C8 C9 C10 -138.51(15)
C7 C8 C9 C14 45.21(19)
C8 C3 C4 Si1 161.03(10)
C8 C3 C4 C5 -29.99(19)
C8 C9 C10 C11 -174.94(15)
C8 C9 C14 C13 176.49(14)
C9 C10 C11 C12 -1.7(3)
C10 C9 C14 C13 0.1(2)
C10 C11 C12 C13 0.3(3)
C11 C12 C13 C14 1.2(3)
C12 C13 C14 C9 -1.4(2)
C14 C9 C10 C11 1.4(2)
C15 N3 C1 O1 -3.7(2)
C15 N3 C1 N1 178.72(13)
C15 N3 C2 O2 7.9(2)
C15 N3 C2 N2 -172.14(13)
